data_4501222
loop_
_publ_author_name
'Zhang, Zhi-Hui'
'Chen, Sheng-Chun'
'He, Ming-Yang'
'Li, Chao'
'Chen, Qun'
'Du, Miao'

_publ_section_title
;
 Fluorine-Induced Chiral Coordination Arrays Containing Helical
 Hydrogen-Bonding Chains of Water or Fluorinated Ligand
;
_journal_issue 12
_journal_name_full 'Crystal Growth &amp; Design'
_journal_page_first 5171
_journal_paper_doi 10.1021/cg200902g
_journal_volume 11
_journal_year 2011
_chemical_formula_sum 'C24 H20 N4 O9 Zn2'
_chemical_formula_weight 639.22
_chemical_name_systematic
; 
 ? 
;
_space_group_IT_number 15
_symmetry_cell_setting monoclinic
_symmetry_space_group_name_Hall '-C 2yc'
_symmetry_space_group_name_H-M 'C 1 2/c 1'
_atom_sites_solution_hydrogens geom
_atom_sites_solution_primary direct
_atom_sites_solution_secondary difmap
_audit_creation_method SHELXL-97
_cell_angle_alpha 90.00
_cell_angle_beta 99.609(4)
_cell_angle_gamma 90.00
_cell_formula_units_Z 4
_cell_length_a 13.294(3)
_cell_length_b 16.269(4)
_cell_length_c 11.180(3)
_cell_measurement_reflns_used 749
_cell_measurement_temperature 294(2)
_cell_measurement_theta_max 20.26
_cell_measurement_theta_min 2.54
_cell_volume 2384.1(10)
_computing_cell_refinement 'APEX2 and SAINT (Bruker, 2001)'
_computing_data_collection 'APEX2 (Bruker, 2003)'
_computing_data_reduction SAINT
_computing_molecular_graphics 'SHELXTL and DIAMOND (Brandenburg, 2005)'
_computing_publication_material SHELXTL
_computing_structure_refinement SHELXTL
_computing_structure_solution 'SHELXTL(Scheldrick, 2008)'
_diffrn_ambient_temperature 294(2)
_diffrn_measured_fraction_theta_full 0.993
_diffrn_measured_fraction_theta_max 0.993
_diffrn_measurement_device_type 'CCD area detector'
_diffrn_measurement_method 'phi and omega scans'
_diffrn_radiation_monochromator graphite
_diffrn_radiation_source 'fine-focus sealed tube'
_diffrn_radiation_type MoK\a
_diffrn_radiation_wavelength 0.71073
_diffrn_reflns_av_R_equivalents 0.1248
_diffrn_reflns_av_sigmaI/netI 0.1324
_diffrn_reflns_limit_h_max 17
_diffrn_reflns_limit_h_min -15
_diffrn_reflns_limit_k_max 21
_diffrn_reflns_limit_k_min -21
_diffrn_reflns_limit_l_max 14
_diffrn_reflns_limit_l_min -14
_diffrn_reflns_number 10262
_diffrn_reflns_theta_full 27.51
_diffrn_reflns_theta_max 27.51
_diffrn_reflns_theta_min 2.50
_exptl_absorpt_coefficient_mu 2.077
_exptl_absorpt_correction_T_max 0.611
_exptl_absorpt_correction_T_min 0.561
_exptl_absorpt_correction_type multi-scan
_exptl_absorpt_process_details 'SADABS (Sheldrick, 2003)'
_exptl_crystal_colour colorless
_exptl_crystal_density_diffrn 1.781
_exptl_crystal_density_method 'not measured'
_exptl_crystal_description block
_exptl_crystal_F_000 1296
_exptl_crystal_size_max 0.28
_exptl_crystal_size_mid 0.24
_exptl_crystal_size_min 0.24
_refine_diff_density_max 0.633
_refine_diff_density_min -0.812
_refine_diff_density_rms 0.126
_refine_ls_extinction_method none
_refine_ls_goodness_of_fit_ref 0.971
_refine_ls_hydrogen_treatment constr
_refine_ls_matrix_type full
_refine_ls_number_parameters 177
_refine_ls_number_reflns 2725
_refine_ls_number_restraints 0
_refine_ls_restrained_S_all 0.971
_refine_ls_R_factor_all 0.1449
_refine_ls_R_factor_gt 0.0517
_refine_ls_shift/su_max 0.000
_refine_ls_shift/su_mean 0.000
_refine_ls_structure_factor_coef Fsqd
_refine_ls_weighting_details 'calc w=1/[\s^2^(Fo^2^)+(0.0453P)^2^+3.3647P] where P=(Fo^2^+2Fc^2^)/3'
_refine_ls_weighting_scheme calc
_refine_ls_wR_factor_gt 0.0942
_refine_ls_wR_factor_ref 0.1287
_reflns_number_gt 1380
_reflns_number_total 2745
_reflns_threshold_expression >2sigma(I)
_cod_data_source_file cg200902g_si_002.cif
_cod_data_source_block 1a
_cod_depositor_comments
;
The following automatic conversions were performed:

'_symmetry_cell_setting' value 'Monoclinic' changed to 'monoclinic'
according to /home/saulius/struct/CIF-dictionaries/cif_core.dic
dictionary named 'cif_core.dic' version 2.4.1 from 2010-06-29.

Automatic conversion script
Id: cif_fix_values 1715 2011-07-08 13:25:40Z adriana 
;
_cod_original_sg_symbol_H-M C2/c
_cod_database_code 4501222

loop_
_symmetry_equiv_pos_as_xyz
'x, y, z'
'-x, y, -z+1/2'
'x+1/2, y+1/2, z'
'-x+1/2, y+1/2, -z+1/2'
'-x, -y, -z'
'x, -y, z-1/2'
'-x+1/2, -y+1/2, -z'
'x+1/2, -y+1/2, z-1/2'

loop_
_atom_site_label
_atom_site_type_symbol
_atom_site_fract_x
_atom_site_fract_y
_atom_site_fract_z
_atom_site_U_iso_or_equiv
_atom_site_adp_type
_atom_site_occupancy
_atom_site_symmetry_multiplicity
_atom_site_calc_flag
_atom_site_refinement_flags
Zn1 Zn 0.29362(5) 0.13742(4) 0.18194(6) 0.0255(2) Uani 1 1 d .
C1 C 0.1473(5) 0.2128(4) 0.3451(6) 0.0451(18) Uani 1 1 d .
H1 H 0.1730 0.2637 0.3272 0.054 Uiso 1 1 calc R
C2 C 0.0776(5) 0.2101(4) 0.4266(6) 0.051(2) Uani 1 1 d .
H2 H 0.0585 0.2579 0.4625 0.061 Uiso 1 1 calc R
C3 C 0.0382(5) 0.1353(5) 0.4520(6) 0.0433(17) Uani 1 1 d .
H3 H -0.0095 0.1317 0.5039 0.052 Uiso 1 1 calc R
C4 C 0.0707(5) 0.0653(4) 0.3992(6) 0.0443(19) Uani 1 1 d .
H4 H 0.0466 0.0138 0.4170 0.053 Uiso 1 1 calc R
C5 C 0.1385(4) 0.0728(4) 0.3208(5) 0.0306(15) Uani 1 1 d .
C6 C 0.1793(5) 0.0012(4) 0.2626(5) 0.0333(15) Uani 1 1 d .
H6 H 0.1576 -0.0517 0.2769 0.040 Uiso 1 1 calc R
C7 C 0.2859(5) -0.0608(4) 0.1423(6) 0.0361(16) Uani 1 1 d .
H7A H 0.2796 -0.0551 0.0550 0.043 Uiso 1 1 calc R
H7B H 0.2482 -0.1093 0.1593 0.043 Uiso 1 1 calc R
C8 C 0.3978(4) -0.0699(3) 0.1987(5) 0.0265(14) Uani 1 1 d .
C9 C 0.4271(5) -0.0730(4) 0.3246(5) 0.0301(14) Uani 1 1 d .
H9 H 0.3779 -0.0762 0.3747 0.036 Uiso 1 1 calc R
C10 C 0.4719(5) -0.0713(3) 0.1262(6) 0.0312(15) Uani 1 1 d .
H10 H 0.4528 -0.0711 0.0423 0.037 Uiso 1 1 calc R
C11 C 0.2238(4) 0.2155(3) -0.0423(5) 0.0238(13) Uani 1 1 d .
C12 C 0.5065(4) 0.1332(3) 0.1822(5) 0.0230(12) Uani 1 1 d .
N1 N 0.1779(3) 0.1473(3) 0.2931(4) 0.0299(12) Uani 1 1 d .
N2 N 0.2435(4) 0.0129(3) 0.1938(4) 0.0279(12) Uani 1 1 d .
O1 O 0.2119(3) 0.1469(2) 0.0047(3) 0.0276(9) Uani 1 1 d .
O2 O 0.1975(3) 0.2334(2) -0.1527(3) 0.0289(10) Uani 1 1 d .
O3 O 0.4271(3) 0.1283(2) 0.1046(3) 0.0269(9) Uani 1 1 d .
O4 O 0.5960(3) 0.1383(2) 0.1614(3) 0.0269(9) Uani 1 1 d .
O5 O 0.0000 0.1514(4) 0.7500 0.0487(18) Uani 1 2 d S
H5 H 0.0380 0.1937 0.7601 0.073 Uiso 1 1 d R

loop_
_atom_site_aniso_label
_atom_site_aniso_U_11
_atom_site_aniso_U_22
_atom_site_aniso_U_33
_atom_site_aniso_U_23
_atom_site_aniso_U_13
_atom_site_aniso_U_12
Zn1 0.0243(4) 0.0293(4) 0.0226(4) 0.0051(4) 0.0033(3) 0.0011(4)
C1 0.043(4) 0.037(4) 0.057(5) 0.008(4) 0.014(4) 0.002(3)
C2 0.057(5) 0.046(5) 0.056(5) 0.005(4) 0.030(4) 0.022(4)
C3 0.032(4) 0.063(5) 0.038(4) 0.000(4) 0.015(3) 0.002(4)
C4 0.034(4) 0.057(5) 0.044(5) 0.011(4) 0.013(4) -0.010(3)
C5 0.021(3) 0.042(4) 0.028(4) 0.007(3) 0.001(3) -0.004(3)
C6 0.037(4) 0.034(4) 0.026(4) -0.001(3) -0.001(3) -0.007(3)
C7 0.035(4) 0.036(4) 0.036(4) -0.007(3) 0.001(3) -0.003(3)
C8 0.025(3) 0.028(3) 0.024(3) 0.003(3) -0.005(3) -0.002(3)
C9 0.030(4) 0.041(4) 0.020(3) 0.007(3) 0.006(3) 0.002(3)
C10 0.035(4) 0.036(4) 0.024(3) -0.001(3) 0.009(3) 0.003(3)
C11 0.020(3) 0.028(3) 0.024(3) 0.000(3) 0.003(3) -0.001(2)
C12 0.024(3) 0.024(3) 0.021(3) -0.001(3) 0.003(2) 0.005(3)
N1 0.028(3) 0.031(3) 0.032(3) 0.004(2) 0.009(2) 0.006(2)
N2 0.027(3) 0.030(3) 0.025(3) 0.002(2) 0.001(2) 0.001(2)
O1 0.025(2) 0.029(2) 0.027(2) 0.0054(19) -0.0015(18) -0.0037(18)
O2 0.034(2) 0.032(2) 0.019(2) 0.0059(18) 0.0009(19) 0.0009(19)
O3 0.019(2) 0.043(3) 0.017(2) 0.000(2) -0.0003(17) 0.0009(19)
O4 0.025(2) 0.039(2) 0.018(2) -0.005(2) 0.0063(17) 0.001(2)
O5 0.043(4) 0.037(4) 0.061(5) 0.000 -0.005(3) 0.000

loop_
_atom_type_symbol
_atom_type_description
_atom_type_scat_dispersion_real
_atom_type_scat_dispersion_imag
_atom_type_scat_source
C C 0.0033 0.0016 'International Tables Vol C Tables 4.2.6.8 and 6.1.1.4'
H H 0.0000 0.0000 'International Tables Vol C Tables 4.2.6.8 and 6.1.1.4'
N N 0.0061 0.0033 'International Tables Vol C Tables 4.2.6.8 and 6.1.1.4'
O O 0.0106 0.0060 'International Tables Vol C Tables 4.2.6.8 and 6.1.1.4'
Zn Zn 0.2839 1.4301 'International Tables Vol C Tables 4.2.6.8 and 6.1.1.4'

loop_
_geom_angle_atom_site_label_1
_geom_angle_atom_site_label_2
_geom_angle_atom_site_label_3
_geom_angle
_geom_angle_site_symmetry_1
_geom_angle_site_symmetry_3
O4 Zn1 O1 166.13(14) 2_655 .
O4 Zn1 O3 79.77(14) 2_655 .
O1 Zn1 O3 87.49(14) . .
O4 Zn1 O2 94.18(15) 2_655 7
O1 Zn1 O2 79.40(14) . 7
O3 Zn1 O2 86.24(15) . 7
O4 Zn1 N1 89.13(16) 2_655 .
O1 Zn1 N1 103.54(16) . .
O3 Zn1 N1 168.90(16) . .
O2 Zn1 N1 94.52(17) 7 .
O4 Zn1 N2 97.85(16) 2_655 .
O1 Zn1 N2 90.62(16) . .
O3 Zn1 N2 104.55(17) . .
O2 Zn1 N2 165.06(17) 7 .
N1 Zn1 N2 76.92(19) . .
N1 C1 C2 123.4(6) . .
N1 C1 H1 118.3 . .
C2 C1 H1 118.3 . .
C3 C2 C1 118.5(6) . .
C3 C2 H2 120.7 . .
C1 C2 H2 120.7 . .
C2 C3 C4 118.9(6) . .
C2 C3 H3 120.5 . .
C4 C3 H3 120.5 . .
C5 C4 C3 119.2(6) . .
C5 C4 H4 120.4 . .
C3 C4 H4 120.4 . .
C4 C5 N1 122.8(6) . .
C4 C5 C6 122.8(6) . .
N1 C5 C6 114.4(5) . .
N2 C6 C5 119.1(6) . .
N2 C6 H6 120.4 . .
C5 C6 H6 120.4 . .
N2 C7 C8 109.1(5) . .
N2 C7 H7A 109.9 . .
C8 C7 H7A 109.9 . .
N2 C7 H7B 109.9 . .
C8 C7 H7B 109.9 . .
H7A C7 H7B 108.3 . .
C10 C8 C9 119.1(5) . .
C10 C8 C7 120.2(6) . .
C9 C8 C7 120.6(6) . .
C10 C9 C8 119.7(6) 2_655 .
C10 C9 H9 120.1 2_655 .
C8 C9 H9 120.1 . .
C9 C10 C8 121.1(6) 2_655 .
C9 C10 H10 119.5 2_655 .
C8 C10 H10 119.5 . .
O1 C11 O2 125.6(5) . .
O1 C11 C11 117.5(6) . 7
O2 C11 C11 116.9(6) . 7
O3 C12 O4 126.3(5) . .
O3 C12 C12 117.2(6) . 2_655
O4 C12 C12 116.5(6) . 2_655
C1 N1 C5 117.2(5) . .
C1 N1 Zn1 128.7(4) . .
C5 N1 Zn1 113.8(4) . .
C6 N2 C7 117.3(5) . .
C6 N2 Zn1 115.5(4) . .
C7 N2 Zn1 126.7(4) . .
C11 O1 Zn1 112.3(3) . .
C11 O2 Zn1 111.4(3) . 7
C12 O3 Zn1 112.5(3) . .
C12 O4 Zn1 113.6(3) . 2_655

loop_
_geom_bond_atom_site_label_1
_geom_bond_atom_site_label_2
_geom_bond_distance
_geom_bond_site_symmetry_2
Zn1 O4 2.089(4) 2_655
Zn1 O1 2.101(4) .
Zn1 O3 2.105(4) .
Zn1 O2 2.133(4) 7
Zn1 N1 2.139(5) .
Zn1 N2 2.144(5) .
C1 N1 1.312(8) .
C1 C2 1.404(9) .
C1 H1 0.9300 .
C2 C3 1.374(9) .
C2 H2 0.9300 .
C3 C4 1.384(9) .
C3 H3 0.9300 .
C4 C5 1.363(8) .
C4 H4 0.9300 .
C5 N1 1.375(7) .
C5 C6 1.481(8) .
C6 N2 1.255(7) .
C6 H6 0.9300 .
C7 N2 1.482(7) .
C7 C8 1.523(8) .
C7 H7A 0.9700 .
C7 H7B 0.9700 .
C8 C10 1.377(8) .
C8 C9 1.397(8) .
C9 C10 1.364(8) 2_655
C9 H9 0.9300 .
C10 C9 1.364(8) 2_655
C10 H10 0.9300 .
C11 O1 1.255(6) .
C11 O2 1.259(6) .
C11 C11 1.555(11) 7
C12 O3 1.252(6) .
C12 O4 1.252(6) .
C12 C12 1.554(10) 2_655
O2 Zn1 2.133(4) 7
O4 Zn1 2.089(4) 2_655
O5 H5 0.8501 .

loop_
_geom_hbond_atom_site_label_D
_geom_hbond_atom_site_label_H
_geom_hbond_atom_site_label_A
_geom_hbond_distance_DH
_geom_hbond_distance_HA
_geom_hbond_distance_DA
_geom_hbond_angle_DHA
_geom_hbond_site_symmetry_A
_geom_hbond_publ_flag
O5 H5 O2 0.8500 2.2700 2.984(5) 141.00 1_556 yes
C10 H10 O4 0.9300 2.5100 3.372(7) 154.00 5_655 yes

loop_
_geom_torsion_atom_site_label_1
_geom_torsion_atom_site_label_2
_geom_torsion_atom_site_label_3
_geom_torsion_atom_site_label_4
_geom_torsion
_geom_torsion_site_symmetry_1
_geom_torsion_site_symmetry_4
N1 C1 C2 C3 -1.0(11) . .
C1 C2 C3 C4 1.8(10) . .
C2 C3 C4 C5 -1.9(10) . .
C3 C4 C5 N1 1.2(10) . .
C3 C4 C5 C6 178.5(6) . .
C4 C5 C6 N2 -178.2(6) . .
N1 C5 C6 N2 -0.7(8) . .
N2 C7 C8 C10 -122.1(6) . .
N2 C7 C8 C9 54.8(7) . .
C10 C8 C9 C10 4.7(8) . 2_655
C7 C8 C9 C10 -172.2(5) . 2_655
C9 C8 C10 C9 -2.1(8) . 2_655
C7 C8 C10 C9 174.8(5) . 2_655
C2 C1 N1 C5 0.2(10) . .
C2 C1 N1 Zn1 -173.2(5) . .
C4 C5 N1 C1 -0.3(9) . .
C6 C5 N1 C1 -177.8(5) . .
C4 C5 N1 Zn1 174.0(5) . .
C6 C5 N1 Zn1 -3.4(6) . .
O4 Zn1 N1 C1 79.6(5) 2_655 .
O1 Zn1 N1 C1 -94.7(5) . .
O3 Zn1 N1 C1 78.9(11) . .
O2 Zn1 N1 C1 -14.6(6) 7 .
N2 Zn1 N1 C1 177.8(6) . .
O4 Zn1 N1 C5 -94.0(4) 2_655 .
O1 Zn1 N1 C5 91.7(4) . .
O3 Zn1 N1 C5 -94.6(10) . .
O2 Zn1 N1 C5 171.9(4) 7 .
N2 Zn1 N1 C5 4.3(4) . .
C5 C6 N2 C7 177.1(5) . .
C5 C6 N2 Zn1 4.6(7) . .
C8 C7 N2 C6 -110.8(6) . .
C8 C7 N2 Zn1 60.8(6) . .
O4 Zn1 N2 C6 82.4(4) 2_655 .
O1 Zn1 N2 C6 -108.6(4) . .
O3 Zn1 N2 C6 163.8(4) . .
O2 Zn1 N2 C6 -60.9(9) 7 .
N1 Zn1 N2 C6 -4.8(4) . .
O4 Zn1 N2 C7 -89.3(4) 2_655 .
O1 Zn1 N2 C7 79.7(4) . .
O3 Zn1 N2 C7 -7.9(5) . .
O2 Zn1 N2 C7 127.4(6) 7 .
N1 Zn1 N2 C7 -176.5(5) . .
O2 C11 O1 Zn1 168.1(5) . .
C11 C11 O1 Zn1 -11.5(7) 7 .
O4 Zn1 O1 C11 -50.0(8) 2_655 .
O3 Zn1 O1 C11 -73.2(4) . .
O2 Zn1 O1 C11 13.4(4) 7 .
N1 Zn1 O1 C11 105.5(4) . .
N2 Zn1 O1 C11 -177.8(4) . .
O1 C11 O2 Zn1 168.7(4) . 7
C11 C11 O2 Zn1 -11.8(7) 7 7
O4 C12 O3 Zn1 -172.0(5) . .
C12 C12 O3 Zn1 7.7(4) 2_655 .
O4 Zn1 O3 C12 -4.5(4) 2_655 .
O1 Zn1 O3 C12 170.0(4) . .
O2 Zn1 O3 C12 90.5(4) 7 .
N1 Zn1 O3 C12 -3.8(11) . .
N2 Zn1 O3 C12 -100.0(4) . .
O3 C12 O4 Zn1 -176.2(5) . 2_655
C12 C12 O4 Zn1 4.0(4) 2_655 2_655
